data_7243611
loop_
_publ_author_name
'Fang, Lan'
'Xiao, Yuntian'
'Zhang, Chengtian'
'Gao, Zhenguo'
'Wu, Songgu'
'Gong, Junbo'
'Rohani, Sohrab'

_publ_section_title
;
 Intermolecular interactions and solubility behavior of multicomponent
 crystal forms of 2,4-D: design, structure analysis, and solid-state
 characterization
;
_journal_issue 43
_journal_name_full CrystEngComm
_journal_page_first 7615
_journal_page_last 7627
_journal_paper_doi 10.1039/D1CE01080H
_journal_volume 23
_journal_year 2021
_chemical_formula_sum 'C13 H12 Cl2 N2 O3'
_chemical_formula_weight 315.15
_space_group_crystal_system monoclinic
_space_group_IT_number 14
_space_group_name_Hall '-P 2yn'
_space_group_name_H-M_alt 'P 1 21/n 1'
_atom_sites_solution_hydrogens mixed
_audit_creation_method SHELXL-2018/3
_audit_update_record
;
2021-03-01 deposited with the CCDC.	2021-09-23 downloaded from the CCDC.
;
_cell_angle_alpha 90
_cell_angle_beta 90.966(3)
_cell_angle_gamma 90
_cell_formula_units_Z 4
_cell_length_a 10.5164(3)
_cell_length_b 5.3915(2)
_cell_length_c 24.4188(8)
_cell_measurement_temperature 113(2)
_cell_volume 1384.33(8)
_computing_structure_refinement 'SHELXL-2018/3 (Sheldrick, 2018)'
_computing_structure_solution 'SHELXT 2014/5 (Sheldrick, 2014)'
_diffrn_ambient_temperature 113(2)
_diffrn_measured_fraction_theta_full 1.000
_diffrn_measured_fraction_theta_max 0.935
_diffrn_radiation_type MoK\a
_diffrn_radiation_wavelength 0.71073
_diffrn_reflns_av_R_equivalents 0.0447
_diffrn_reflns_av_unetI/netI 0.0458
_diffrn_reflns_Laue_measured_fraction_full 1.000
_diffrn_reflns_Laue_measured_fraction_max 0.935
_diffrn_reflns_limit_h_max 15
_diffrn_reflns_limit_h_min -15
_diffrn_reflns_limit_k_max 8
_diffrn_reflns_limit_k_min -6
_diffrn_reflns_limit_l_max 36
_diffrn_reflns_limit_l_min -35
_diffrn_reflns_number 13980
_diffrn_reflns_point_group_measured_fraction_full 1.000
_diffrn_reflns_point_group_measured_fraction_max 0.935
_diffrn_reflns_theta_full 25.242
_diffrn_reflns_theta_max 32.418
_diffrn_reflns_theta_min 2.096
_exptl_absorpt_coefficient_mu 0.477
_exptl_crystal_density_diffrn 1.512
_exptl_crystal_F_000 648
_exptl_crystal_size_max 0.210
_exptl_crystal_size_mid 0.190
_exptl_crystal_size_min 0.160
_refine_diff_density_max 0.530
_refine_diff_density_min -0.402
_refine_diff_density_rms 0.071
_refine_ls_extinction_coef 0.0079(12)
_refine_ls_extinction_expression Fc^*^=kFc[1+0.001xFc^2^\l^3^/sin(2\q)]^-1/4^
_refine_ls_extinction_method 'SHELXL-2018/3 (Sheldrick 2018)'
_refine_ls_goodness_of_fit_ref 1.036
_refine_ls_hydrogen_treatment mixed
_refine_ls_matrix_type full
_refine_ls_number_parameters 187
_refine_ls_number_reflns 4641
_refine_ls_number_restraints 1
_refine_ls_restrained_S_all 1.037
_refine_ls_R_factor_all 0.0619
_refine_ls_R_factor_gt 0.0467
_refine_ls_shift/su_max 0.001
_refine_ls_shift/su_mean 0.000
_refine_ls_structure_factor_coef Fsqd
_refine_ls_weighting_details 'w=1/[\s^2^(Fo^2^)+(0.0453P)^2^+0.7438P] where P=(Fo^2^+2Fc^2^)/3'
_refine_ls_weighting_scheme calc
_refine_ls_wR_factor_gt 0.1066
_refine_ls_wR_factor_ref 0.1172
_reflns_Friedel_coverage 0.000
_reflns_number_gt 3685
_reflns_number_total 4641
_reflns_threshold_expression 'I > 2\s(I)'
_cod_data_source_file d1ce01080h2.cif
_cod_data_source_block r20210224e
_cod_depositor_comments 'Adding full bibliography for 7243608--7243612.cif.'
_cod_original_sg_symbol_H-M 'P 21/n'
_cod_database_code 7243611
_shelx_shelxl_version_number 2018/3
_shelx_space_group_comment
;
The symmetry employed for this shelxl refinement is uniquely defined
by the following loop, which should always be used as a source of
symmetry information in preference to the above space-group names.
They are only intended as comments.
;
_shelx_estimated_absorpt_t_min 0.907
_shelx_estimated_absorpt_t_max 0.928

loop_
_space_group_symop_operation_xyz
'x, y, z'
'-x+1/2, y+1/2, -z+1/2'
'-x, -y, -z'
'x-1/2, -y-1/2, z-1/2'

loop_
_atom_site_label
_atom_site_type_symbol
_atom_site_fract_x
_atom_site_fract_y
_atom_site_fract_z
_atom_site_U_iso_or_equiv
_atom_site_adp_type
_atom_site_occupancy
_atom_site_site_symmetry_order
_atom_site_calc_flag
_atom_site_refinement_flags_posn
_atom_site_refinement_flags_adp
_atom_site_refinement_flags_occupancy
_atom_site_disorder_assembly
_atom_site_disorder_group
Cl1 Cl 0.42141(4) 0.84879(9) 0.44822(2) 0.02837(12) Uani 1 1 d . . . . .
Cl2 Cl 0.19985(4) 0.10034(9) 0.55518(2) 0.03137(13) Uani 1 1 d . . . . .
O1 O 0.20006(10) 0.8413(2) 0.37836(5) 0.0209(2) Uani 1 1 d . . . . .
O2 O -0.05023(11) 0.6667(3) 0.28537(5) 0.0283(3) Uani 1 1 d . . . . .
O3 O 0.14965(11) 0.5283(2) 0.29102(5) 0.0261(3) Uani 1 1 d . . . . .
C1 C 0.29481(14) 0.6474(3) 0.45465(6) 0.0198(3) Uani 1 1 d . . . . .
C2 C 0.29771(15) 0.4763(3) 0.49678(6) 0.0224(3) Uani 1 1 d . . . . .
H2 H 0.367523 0.470424 0.521943 0.027 Uiso 1 1 calc R U . . .
C3 C 0.19676(16) 0.3137(3) 0.50150(7) 0.0225(3) Uani 1 1 d . . . . .
C4 C 0.09493(16) 0.3206(3) 0.46530(7) 0.0251(3) Uani 1 1 d . . . . .
H4 H 0.026775 0.206398 0.468880 0.030 Uiso 1 1 calc R U . . .
C5 C 0.09250(15) 0.4961(3) 0.42337(6) 0.0225(3) Uani 1 1 d . . . . .
H5 H 0.022139 0.501967 0.398491 0.027 Uiso 1 1 calc R U . . .
C6 C 0.19261(14) 0.6628(3) 0.41774(6) 0.0185(3) Uani 1 1 d . . . . .
C7 C 0.08925(15) 0.8811(3) 0.34470(6) 0.0218(3) Uani 1 1 d . . . . .
H7A H 0.099881 1.038090 0.324264 0.026 Uiso 1 1 calc R U . . .
H7B H 0.014941 0.900970 0.368670 0.026 Uiso 1 1 calc R U . . .
C8 C 0.06101(14) 0.6727(3) 0.30369(6) 0.0204(3) Uani 1 1 d . . . . .
N1 N 0.39435(13) 0.5016(3) 0.31855(6) 0.0220(3) Uani 1 1 d D . . . .
H1 H 0.3089(10) 0.515(5) 0.3099(10) 0.046(7) Uiso 1 1 d D . . . .
N2 N 0.68549(14) 0.8244(3) 0.28902(7) 0.0323(4) Uani 1 1 d . . . . .
H2A H 0.757330 0.756314 0.281226 0.039 Uiso 1 1 d R U . . .
H2B H 0.652880 0.889285 0.259596 0.039 Uiso 1 1 d R U . . .
C9 C 0.43161(16) 0.3098(3) 0.34920(7) 0.0255(3) Uani 1 1 d . . . . .
H9 H 0.371600 0.193757 0.362544 0.031 Uiso 1 1 calc R U . . .
C10 C 0.56072(16) 0.2837(4) 0.36117(7) 0.0269(4) Uani 1 1 d . . . . .
H10 H 0.589484 0.148897 0.383161 0.032 Uiso 1 1 calc R U . . .
C11 C 0.64709(15) 0.4518(3) 0.34140(7) 0.0249(3) Uani 1 1 d . . . . .
H11 H 0.735064 0.432691 0.349820 0.030 Uiso 1 1 calc R U . . .
C12 C 0.60553(15) 0.6514(3) 0.30882(7) 0.0220(3) Uani 1 1 d . . . . .
C13 C 0.47364(15) 0.6689(3) 0.29862(6) 0.0210(3) Uani 1 1 d . . . . .
H13 H 0.441028 0.802272 0.277193 0.025 Uiso 1 1 calc R U . . .

loop_
_atom_site_aniso_label
_atom_site_aniso_U_11
_atom_site_aniso_U_22
_atom_site_aniso_U_33
_atom_site_aniso_U_23
_atom_site_aniso_U_13
_atom_site_aniso_U_12
Cl1 0.02381(19) 0.0296(2) 0.0313(2) 0.00480(16) -0.00947(15) -0.00841(16)
Cl2 0.0316(2) 0.0328(3) 0.0298(2) 0.01098(17) 0.00232(16) 0.00129(18)
O1 0.0204(5) 0.0222(6) 0.0198(5) 0.0020(4) -0.0056(4) -0.0017(4)
O2 0.0171(5) 0.0362(7) 0.0313(6) -0.0064(5) -0.0070(4) 0.0020(5)
O3 0.0182(5) 0.0318(7) 0.0283(6) -0.0088(5) -0.0047(4) 0.0033(5)
C1 0.0181(6) 0.0203(8) 0.0209(7) -0.0020(6) -0.0018(5) -0.0018(6)
C2 0.0221(7) 0.0247(8) 0.0202(7) -0.0006(6) -0.0029(6) 0.0028(6)
C3 0.0248(7) 0.0212(8) 0.0215(7) 0.0024(6) 0.0027(6) 0.0029(6)
C4 0.0232(7) 0.0264(9) 0.0259(8) -0.0008(7) 0.0004(6) -0.0063(7)
C5 0.0197(7) 0.0277(9) 0.0201(7) -0.0013(6) -0.0027(5) -0.0033(6)
C6 0.0200(6) 0.0194(7) 0.0162(6) -0.0028(5) -0.0008(5) -0.0001(6)
C7 0.0203(7) 0.0241(8) 0.0209(7) -0.0007(6) -0.0041(5) 0.0026(6)
C8 0.0180(6) 0.0245(8) 0.0187(7) 0.0016(6) -0.0029(5) -0.0014(6)
N1 0.0188(6) 0.0254(7) 0.0218(6) -0.0018(5) -0.0015(5) 0.0012(5)
N2 0.0207(7) 0.0324(9) 0.0440(9) 0.0107(7) 0.0059(6) 0.0041(6)
C9 0.0247(8) 0.0242(9) 0.0275(8) 0.0014(7) -0.0020(6) -0.0007(6)
C10 0.0248(8) 0.0271(9) 0.0286(8) 0.0046(7) -0.0042(6) 0.0052(7)
C11 0.0207(7) 0.0267(9) 0.0272(8) 0.0007(7) -0.0038(6) 0.0049(6)
C12 0.0204(7) 0.0228(8) 0.0227(7) -0.0012(6) 0.0003(6) 0.0028(6)
C13 0.0206(7) 0.0224(8) 0.0199(7) 0.0012(6) -0.0020(5) 0.0058(6)

loop_
_atom_type_symbol
_atom_type_description
_atom_type_scat_dispersion_real
_atom_type_scat_dispersion_imag
_atom_type_scat_source
C C 0.0033 0.0016 'International Tables Vol C Tables 4.2.6.8 and 6.1.1.4'
H H 0.0000 0.0000 'International Tables Vol C Tables 4.2.6.8 and 6.1.1.4'
Cl Cl 0.1484 0.1585 'International Tables Vol C Tables 4.2.6.8 and 6.1.1.4'
N N 0.0061 0.0033 'International Tables Vol C Tables 4.2.6.8 and 6.1.1.4'
O O 0.0106 0.0060 'International Tables Vol C Tables 4.2.6.8 and 6.1.1.4'

loop_
_geom_angle_atom_site_label_1
_geom_angle_atom_site_label_2
_geom_angle_atom_site_label_3
_geom_angle
_geom_angle_site_symmetry_1
_geom_angle_site_symmetry_3
_geom_angle_publ_flag
C6 O1 C7 117.07(12) . . ?
C2 C1 C6 121.90(15) . . ?
C2 C1 Cl1 118.69(12) . . ?
C6 C1 Cl1 119.41(12) . . ?
C1 C2 C3 118.56(15) . . ?
C1 C2 H2 120.7 . . ?
C3 C2 H2 120.7 . . ?
C4 C3 C2 121.25(15) . . ?
C4 C3 Cl2 120.31(13) . . ?
C2 C3 Cl2 118.44(13) . . ?
C3 C4 C5 119.61(15) . . ?
C3 C4 H4 120.2 . . ?
C5 C4 H4 120.2 . . ?
C6 C5 C4 120.40(15) . . ?
C6 C5 H5 119.8 . . ?
C4 C5 H5 119.8 . . ?
O1 C6 C5 125.28(14) . . ?
O1 C6 C1 116.45(14) . . ?
C5 C6 C1 118.27(15) . . ?
O1 C7 C8 114.39(13) . . ?
O1 C7 H7A 108.7 . . ?
C8 C7 H7A 108.7 . . ?
O1 C7 H7B 108.7 . . ?
C8 C7 H7B 108.7 . . ?
H7A C7 H7B 107.6 . . ?
O2 C8 O3 126.25(16) . . ?
O2 C8 C7 115.13(14) . . ?
O3 C8 C7 118.62(14) . . ?
C13 N1 C9 123.61(14) . . ?
C13 N1 H1 118.6(16) . . ?
C9 N1 H1 117.7(16) . . ?
C12 N2 H2A 109.7 . . ?
C12 N2 H2B 109.7 . . ?
H2A N2 H2B 109.0 . . ?
N1 C9 C10 118.26(16) . . ?
N1 C9 H9 120.9 . . ?
C10 C9 H9 120.9 . . ?
C11 C10 C9 120.48(16) . . ?
C11 C10 H10 119.8 . . ?
C9 C10 H10 119.8 . . ?
C10 C11 C12 120.18(15) . . ?
C10 C11 H11 119.9 . . ?
C12 C11 H11 119.9 . . ?
N2 C12 C11 122.85(15) . . ?
N2 C12 C13 120.51(16) . . ?
C11 C12 C13 116.62(15) . . ?
N1 C13 C12 120.85(15) . . ?
N1 C13 H13 119.6 . . ?
C12 C13 H13 119.6 . . ?

loop_
_geom_bond_atom_site_label_1
_geom_bond_atom_site_label_2
_geom_bond_distance
_geom_bond_site_symmetry_2
_geom_bond_publ_flag
Cl1 C1 1.7271(16) . ?
Cl2 C3 1.7438(17) . ?
O1 C6 1.3634(19) . ?
O1 C7 1.4309(19) . ?
O2 C8 1.2458(18) . ?
O3 C8 1.2571(19) . ?
C1 C2 1.382(2) . ?
C1 C6 1.394(2) . ?
C2 C3 1.383(2) . ?
C2 H2 0.9500 . ?
C3 C4 1.378(2) . ?
C4 C5 1.394(2) . ?
C4 H4 0.9500 . ?
C5 C6 1.393(2) . ?
C5 H5 0.9500 . ?
C7 C8 1.531(2) . ?
C7 H7A 0.9900 . ?
C7 H7B 0.9900 . ?
N1 C13 1.327(2) . ?
N1 C9 1.332(2) . ?
N1 H1 0.923(9) . ?
N2 C12 1.351(2) . ?
N2 H2A 0.8639 . ?
N2 H2B 0.8648 . ?
C9 C10 1.391(2) . ?
C9 H9 0.9500 . ?
C10 C11 1.376(3) . ?
C10 H10 0.9500 . ?
C11 C12 1.404(2) . ?
C11 H11 0.9500 . ?
C12 C13 1.408(2) . ?
C13 H13 0.9500 . ?

loop_
_geom_torsion_atom_site_label_1
_geom_torsion_atom_site_label_2
_geom_torsion_atom_site_label_3
_geom_torsion_atom_site_label_4
_geom_torsion
_geom_torsion_site_symmetry_1
_geom_torsion_site_symmetry_2
_geom_torsion_site_symmetry_3
_geom_torsion_site_symmetry_4
_geom_torsion_publ_flag
C6 C1 C2 C3 1.1(2) . . . . ?
Cl1 C1 C2 C3 -179.39(12) . . . . ?
C1 C2 C3 C4 -0.1(2) . . . . ?
C1 C2 C3 Cl2 -179.26(12) . . . . ?
C2 C3 C4 C5 -0.7(3) . . . . ?
Cl2 C3 C4 C5 178.50(13) . . . . ?
C3 C4 C5 C6 0.4(3) . . . . ?
C7 O1 C6 C5 8.5(2) . . . . ?
C7 O1 C6 C1 -172.06(13) . . . . ?
C4 C5 C6 O1 179.96(15) . . . . ?
C4 C5 C6 C1 0.6(2) . . . . ?
C2 C1 C6 O1 179.21(14) . . . . ?
Cl1 C1 C6 O1 -0.3(2) . . . . ?
C2 C1 C6 C5 -1.4(2) . . . . ?
Cl1 C1 C6 C5 179.15(12) . . . . ?
C6 O1 C7 C8 -71.52(17) . . . . ?
O1 C7 C8 O2 160.60(14) . . . . ?
O1 C7 C8 O3 -20.4(2) . . . . ?
C13 N1 C9 C10 0.2(3) . . . . ?
N1 C9 C10 C11 -0.4(3) . . . . ?
C9 C10 C11 C12 -0.1(3) . . . . ?
C10 C11 C12 N2 178.88(17) . . . . ?
C10 C11 C12 C13 0.7(2) . . . . ?
C9 N1 C13 C12 0.4(2) . . . . ?
N2 C12 C13 N1 -179.09(16) . . . . ?
C11 C12 C13 N1 -0.9(2) . . . . ?
